data_7047332
loop_
_publ_author_name
'Yue, Zenghui'
'Lin, Jian'
'Silver, Mark Andrew'
'Han, Ling'
'Li, Xiaoyun'
'Zhou, Jing'
'Guo, Xiaojing'
'Bao, Hong-liang'
'Huang, Yuying'
'Wang, Jian-Qiang'

_publ_section_title
;
 Anionic Uranyl Oxyfluorides as a Bifunctional Platform for Highly
 Selective Ion-Exchange and Photocatalytic Degradation of Organic Dyes
;
_journal_name_full 'Dalton Transactions'
_journal_paper_doi 10.1039/C8DT02309C
_journal_year 2018
_chemical_formula_moiety 'C32 H72 F16 N2 O17 U7'
_chemical_formula_sum 'C32 H72 F16 N2 O17 U7'
_chemical_formula_weight 2727.12
_chemical_melting_point ?
_chemical_name_common 'Tetrabutylammonium uranyl oxyfluoride'
_space_group_crystal_system triclinic
_space_group_IT_number 2
_space_group_name_Hall '-P 1'
_space_group_name_H-M_alt 'P -1'
_symmetry_space_group_name_Hall '-P 1'
_symmetry_space_group_name_H-M 'P -1'
_atom_sites_solution_hydrogens geom
_audit_creation_method SHELXL-2014/7
_audit_update_record
;
2018-08-08 deposited with the CCDC.
2018-08-21 downloaded from the CCDC.
;
_cell_angle_alpha 73.920(5)
_cell_angle_beta 87.943(4)
_cell_angle_gamma 78.166(4)
_cell_formula_units_Z 2
_cell_length_a 9.7727(10)
_cell_length_b 17.5281(19)
_cell_length_c 19.726(2)
_cell_measurement_reflns_used 141456
_cell_measurement_temperature 173(2)
_cell_measurement_theta_max 27.652
_cell_measurement_theta_min 1.075
_cell_volume 3177.0(6)
_computing_cell_refinement 'Bruker SAINT'
_computing_data_collection 'Bruker APEX2'
_computing_data_reduction 'Bruker SAINT'
_computing_molecular_graphics 'Bruker SHELXTL'
_computing_publication_material 'Bruker SHELXTL'
_computing_structure_refinement 'SHELXL-2014/7 (Sheldrick, 2014)'
_diffrn_ambient_temperature 173(2)
_diffrn_measured_fraction_theta_full 1.000
_diffrn_measured_fraction_theta_max 0.994
_diffrn_measurement_device_type 'Bruker APEX-II'
_diffrn_measurement_method '0.5 wide w/ exposures'
_diffrn_radiation_type MoK\a
_diffrn_radiation_wavelength 0.71073
_diffrn_reflns_av_R_equivalents 0.0899
_diffrn_reflns_av_unetI/netI 0.0504
_diffrn_reflns_Laue_measured_fraction_full 1.000
_diffrn_reflns_Laue_measured_fraction_max 0.994
_diffrn_reflns_limit_h_max 12
_diffrn_reflns_limit_h_min -12
_diffrn_reflns_limit_k_max 22
_diffrn_reflns_limit_k_min -22
_diffrn_reflns_limit_l_max 25
_diffrn_reflns_limit_l_min -25
_diffrn_reflns_number 141456
_diffrn_reflns_point_group_measured_fraction_full 1.000
_diffrn_reflns_point_group_measured_fraction_max 0.994
_diffrn_reflns_theta_full 25.242
_diffrn_reflns_theta_max 27.652
_diffrn_reflns_theta_min 1.075
_diffrn_source 'Turbo X-ray Source'
_exptl_absorpt_coefficient_mu 17.874
_exptl_absorpt_correction_T_max 0.699
_exptl_absorpt_correction_T_min 0.029
_exptl_absorpt_correction_type multi-scan
_exptl_absorpt_process_details SHELTXPREP
_exptl_crystal_colour Yellow
_exptl_crystal_density_diffrn 2.851
_exptl_crystal_density_meas ?
_exptl_crystal_density_method 'Not measured'
_exptl_crystal_description Plate
_exptl_crystal_F_000 2404
_exptl_crystal_size_max 0.25
_exptl_crystal_size_mid 0.18
_exptl_crystal_size_min 0.02
_refine_diff_density_max 3.054
_refine_diff_density_min -3.256
_refine_diff_density_rms 0.505
_refine_ls_extinction_method none
_refine_ls_goodness_of_fit_ref 1.061
_refine_ls_hydrogen_treatment constr
_refine_ls_matrix_type full
_refine_ls_number_parameters 663
_refine_ls_number_reflns 14749
_refine_ls_number_restraints 19
_refine_ls_restrained_S_all 1.061
_refine_ls_R_factor_all 0.0608
_refine_ls_R_factor_gt 0.0420
_refine_ls_shift/su_max 0.001
_refine_ls_shift/su_mean 0.000
_refine_ls_structure_factor_coef Fsqd
_refine_ls_weighting_details 'w=1/[\s^2^(Fo^2^)+(0.0810P)^2^+3.2828P] where P=(Fo^2^+2Fc^2^)/3'
_refine_ls_weighting_scheme calc
_refine_ls_wR_factor_gt 0.1161
_refine_ls_wR_factor_ref 0.1275
_reflns_Friedel_coverage 0.000
_reflns_number_gt 11792
_reflns_number_total 14749
_reflns_threshold_expression 'I > 2\s(I)'
_cod_data_source_file c8dt02309c2.cif
_cod_data_source_block BuUF-2
_cod_depositor_comments
;
The following automatic conversions were performed:

'_chemical_melting_point' value 'N/A' was changed to '?' - the value
is undefined or not given.

'_exptl_crystal_density_meas' value 'Not measured' was changed to '?'
- the value is perceived as not measured.

Automatic conversion script
Id: cif_fix_values 4973 2017-02-22 13:04:09Z antanas 
;
_cod_database_code 7047332
_shelx_shelxl_version_number 2014/7
_shelx_space_group_comment
;
The symmetry employed for this shelxl refinement is uniquely defined
by the following loop, which should always be used as a source of
symmetry information in preference to the above space-group names.
They are only intended as comments.
;

loop_
_space_group_symop_operation_xyz
'x, y, z'
'-x, -y, -z'

loop_
_atom_site_label
_atom_site_type_symbol
_atom_site_fract_x
_atom_site_fract_y
_atom_site_fract_z
_atom_site_U_iso_or_equiv
_atom_site_adp_type
_atom_site_occupancy
_atom_site_site_symmetry_order
_atom_site_calc_flag
_atom_site_refinement_flags_posn
_atom_site_refinement_flags_adp
U1 U 0.21573(3) 0.74215(2) 0.12688(2) 0.01219(9) Uani 1 1 d . .
U2 U 0.29611(3) 0.54784(2) 0.01004(2) 0.01550(9) Uani 1 1 d . .
U3 U -0.13410(3) 0.63449(2) 0.07720(2) 0.01549(10) Uani 1 1 d . .
U4 U 0.56911(3) 0.77988(2) 0.19900(2) 0.01577(10) Uani 1 1 d . .
U5 U 1.12159(3) 0.95670(3) 0.43234(2) 0.01922(10) Uani 1 1 d . .
U6 U 0.93065(3) 0.85061(2) 0.28040(2) 0.01439(9) Uani 1 1 d . .
U7 U 1.51503(3) 0.89962(3) 0.37795(2) 0.02016(10) Uani 1 1 d . .
F1 F 0.4589(5) 0.7346(4) 0.1164(3) 0.0236(14) Uani 1 1 d . .
F2 F 1.3581(5) 0.9616(4) 0.4520(3) 0.0274(15) Uani 1 1 d . .
F3 F 0.3225(5) 0.8051(4) 0.1975(3) 0.0250(14) Uani 1 1 d . .
F4 F 0.7730(5) 0.7850(4) 0.2513(3) 0.0229(13) Uani 1 1 d . .
F5 F 0.4686(6) 0.4441(4) -0.0172(4) 0.0295(15) Uani 1 1 d . .
F6 F 0.7437(6) 0.7204(4) 0.1394(3) 0.0294(15) Uani 1 1 d . .
F7 F 0.0435(6) 0.8032(4) 0.1906(3) 0.0278(15) Uani 1 1 d . .
F8 F 0.0190(6) 0.7137(4) 0.0923(3) 0.0297(15) Uani 1 1 d . .
F9 F 0.9881(6) 0.9217(4) 0.3581(3) 0.0327(17) Uani 1 1 d . .
F10 F 1.5045(6) 0.8405(5) 0.2896(4) 0.0393(19) Uani 1 1 d . .
F11 F 0.1840(6) 0.4638(4) -0.0285(4) 0.0343(17) Uani 1 1 d . .
F12 F 0.0650(5) 0.6004(4) 0.0175(3) 0.0279(15) Uani 1 1 d . .
F13 F 0.8940(5) 0.9850(4) 0.4736(3) 0.0226(13) Uani 1 1 d . .
F14 F 0.2904(5) 0.6613(3) 0.0510(3) 0.0229(13) Uani 1 1 d . .
F15 F 1.7456(6) 0.8639(4) 0.3569(3) 0.0281(15) Uani 1 1 d . .
F16 F 1.2783(7) 0.9044(4) 0.3581(4) 0.0354(15) Uani 1 1 d . U
O1 O 0.1918(7) 0.8317(4) 0.0573(3) 0.0165(14) Uani 1 1 d . .
O2 O 1.5251(8) 0.8055(5) 0.4419(4) 0.0328(19) Uani 1 1 d . .
O3 O 1.1005(8) 1.0550(5) 0.3727(4) 0.0334(19) Uani 1 1 d . .
O4 O 0.8405(7) 0.9415(4) 0.2211(4) 0.0266(17) Uani 1 1 d . .
O5 O 0.2423(7) 0.6520(5) 0.1980(4) 0.0267(17) Uani 1 1 d . U
O6 O -0.2040(7) 0.7084(5) -0.0015(4) 0.0279(18) Uani 1 1 d . .
O7 O 0.5696(7) 0.6833(5) 0.2591(4) 0.0301(18) Uani 1 1 d . .
O8 O 0.5632(8) 0.8761(5) 0.1383(4) 0.0324(19) Uani 1 1 d . .
O9 O 1.1450(8) 0.8594(5) 0.4927(5) 0.037(2) Uani 1 1 d . .
O10 O 1.0186(7) 0.7602(5) 0.3410(4) 0.0284(18) Uani 1 1 d . .
O11 O 0.3012(9) 0.4883(5) 0.0986(4) 0.038(2) Uani 1 1 d . .
O12 O 0.2950(7) 0.6067(5) -0.0784(4) 0.0297(18) Uani 1 1 d . .
O13 O 1.5052(8) 0.9941(5) 0.3154(4) 0.038(2) Uani 1 1 d . .
O14 O -0.0624(8) 0.5606(5) 0.1555(4) 0.036(2) Uani 1 1 d . .
OW1 O 1.1430(6) 0.9052(4) 0.2463(4) 0.0218(16) Uani 1 1 d . .
OW2 O -0.3637(7) 0.6032(5) 0.1120(5) 0.035(2) Uani 1 1 d . .
OW3 O 1.6491(7) 0.9437(5) 0.4589(4) 0.036(2) Uani 1 1 d . .
N1 N 0.9079(9) 1.1630(5) 0.1610(4) 0.0239(19) Uani 1 1 d . .
N2 N 0.2778(11) 0.4754(6) 0.3591(5) 0.038(2) Uani 1 1 d . .
C1 C 0.8693(12) 1.1322(7) 0.2377(5) 0.030(3) Uani 1 1 d . .
H1A H 0.8361 1.0824 0.2432 0.036 Uiso 1 1 calc R U
H1B H 0.9537 1.1187 0.2666 0.036 Uiso 1 1 calc R U
C2 C 1.0063(11) 1.0936(7) 0.1424(6) 0.028(2) Uani 1 1 d . .
H2A H 0.9584 1.0488 0.1497 0.034 Uiso 1 1 calc R U
H2B H 1.0856 1.0759 0.1753 0.034 Uiso 1 1 calc R U
C3 C 0.7759(11) 1.1917(7) 0.1140(6) 0.033(3) Uani 1 1 d . .
H3A H 0.7200 1.2389 0.1253 0.039 Uiso 1 1 calc R U
H3B H 0.8034 1.2088 0.0653 0.039 Uiso 1 1 calc R U
C4 C 0.9764(12) 1.2358(7) 0.1500(6) 0.031(3) Uani 1 1 d . .
H4A H 0.9136 1.2771 0.1665 0.037 Uiso 1 1 calc R U
H4B H 0.9874 1.2579 0.0997 0.037 Uiso 1 1 calc R U
C5 C 0.3285(12) 0.5197(8) 0.4064(7) 0.038(3) Uani 1 1 d . .
H5A H 0.2681 0.5165 0.4468 0.046 Uiso 1 1 calc R U
H5B H 0.4217 0.4910 0.4240 0.046 Uiso 1 1 calc R U
C6 C 0.3754(13) 0.4727(8) 0.2976(6) 0.039(3) Uani 1 1 d . .
H6A H 0.3444 0.4401 0.2710 0.047 Uiso 1 1 calc R U
H6B H 0.3653 0.5273 0.2667 0.047 Uiso 1 1 calc R U
C7 C 0.1331(12) 0.5201(8) 0.3265(7) 0.039(3) Uani 1 1 d . .
H7A H 0.1408 0.5732 0.2966 0.047 Uiso 1 1 calc R U
H7B H 0.1038 0.4903 0.2968 0.047 Uiso 1 1 calc R U
C8 C 0.2704(15) 0.3923(8) 0.4032(8) 0.048(3) Uani 1 1 d . .
H8A H 0.2105 0.3972 0.4427 0.057 Uiso 1 1 calc R U
H8B H 0.3633 0.3650 0.4223 0.057 Uiso 1 1 calc R U
C9 C 1.0614(11) 1.1110(7) 0.0683(6) 0.029(3) Uani 1 1 d . .
H9A H 1.1164 1.1526 0.0612 0.035 Uiso 1 1 calc R U
H9B H 0.9837 1.1308 0.0345 0.035 Uiso 1 1 calc R U
C10 C 0.6856(13) 1.1306(7) 0.1199(7) 0.038(3) Uani 1 1 d . .
H10A H 0.6588 1.1120 0.1686 0.045 Uiso 1 1 calc R U
H10B H 0.7387 1.0842 0.1063 0.045 Uiso 1 1 calc R U
C11 C 0.5558(12) 1.1657(9) 0.0736(8) 0.048(4) Uani 1 1 d . .
H11A H 0.5078 1.2150 0.0844 0.057 Uiso 1 1 calc R U
H11B H 0.5832 1.1802 0.0247 0.057 Uiso 1 1 calc R U
C12 C 0.3335(14) 0.6065(8) 0.3737(7) 0.041(3) Uani 1 1 d . .
H12A H 0.2410 0.6361 0.3557 0.050 Uiso 1 1 calc R U
H12B H 0.3960 0.6105 0.3341 0.050 Uiso 1 1 calc R U
C13 C 1.1192(14) 1.2191(9) 0.1869(8) 0.047(3) Uani 1 1 d . .
H13A H 1.1864 1.1821 0.1676 0.056 Uiso 1 1 calc R U
H13B H 1.1118 1.1942 0.2369 0.056 Uiso 1 1 calc R U
C14 C 0.5285(14) 0.4397(8) 0.3156(7) 0.048(3) Uani 1 1 d . .
H14A H 0.5403 0.3874 0.3505 0.058 Uiso 1 1 calc R U
H14B H 0.5654 0.4762 0.3358 0.058 Uiso 1 1 calc R U
C15 C 0.7209(15) 1.1456(9) 0.3403(7) 0.050(4) Uani 1 1 d . .
H15A H 0.6905 1.0969 0.3383 0.061 Uiso 1 1 calc R U
H15B H 0.8038 1.1288 0.3706 0.061 Uiso 1 1 calc R U
C16 C 0.0211(14) 0.5307(10) 0.3805(7) 0.054(4) Uani 1 1 d . .
H16A H 0.0528 0.5560 0.4134 0.064 Uiso 1 1 calc R U
H16B H 0.0041 0.4781 0.4070 0.064 Uiso 1 1 calc R U
C23 C 1.1521(14) 1.0335(9) 0.0567(8) 0.048(4) Uani 1 1 d . .
H23A H 1.2326 1.0160 0.0887 0.057 Uiso 1 1 calc R U
H23B H 1.0986 0.9908 0.0677 0.057 Uiso 1 1 calc R U
C22 C 0.7608(15) 1.1888(8) 0.2662(6) 0.048(4) Uani 1 1 d . .
H22A H 0.6785 1.2074 0.2354 0.057 Uiso 1 1 calc R U
H22B H 0.7973 1.2358 0.2677 0.057 Uiso 1 1 calc R U
C21 C -0.1136(13) 0.5834(9) 0.3435(7) 0.043(3) Uani 1 1 d . .
H21A H -0.1507 0.5553 0.3147 0.052 Uiso 1 1 calc R U
H21B H -0.0942 0.6335 0.3128 0.052 Uiso 1 1 calc R U
C20 C 1.1692(16) 1.2995(9) 0.1756(7) 0.052(4) Uani 1 1 d . .
H20A H 1.1598 1.3291 0.1260 0.063 Uiso 1 1 calc R U
H20B H 1.1111 1.3325 0.2020 0.063 Uiso 1 1 calc R U
C19 C 0.3831(16) 0.6452(10) 0.4258(9) 0.065(5) Uani 1 1 d . .
H19A H 0.4718 0.6122 0.4464 0.078 Uiso 1 1 calc R U
H19B H 0.4005 0.6979 0.3997 0.078 Uiso 1 1 calc R U
C18 C 0.6096(18) 0.4307(10) 0.2492(9) 0.074(5) Uani 1 1 d . .
H18A H 0.5819 0.3885 0.2331 0.089 Uiso 1 1 calc R U
H18B H 0.5864 0.4811 0.2120 0.089 Uiso 1 1 calc R U
C17 C 0.217(2) 0.3394(9) 0.3656(10) 0.074(5) Uani 1 1 d . .
H17A H 0.2767 0.3337 0.3263 0.089 Uiso 1 1 calc R U
H17B H 0.1236 0.3660 0.3465 0.089 Uiso 1 1 calc R U
C32 C 1.2024(17) 1.0458(10) -0.0192(8) 0.065(5) Uani 1 1 d . .
H32A H 1.2587 0.9959 -0.0241 0.098 Uiso 1 1 calc R U
H32B H 1.1231 1.0619 -0.0510 0.098 Uiso 1 1 calc R U
H32C H 1.2571 1.0871 -0.0300 0.098 Uiso 1 1 calc R U
C31 C 0.6100(17) 1.1937(10) 0.3729(8) 0.068(5) Uani 1 1 d . .
H31A H 0.5920 1.1618 0.4191 0.102 Uiso 1 1 calc R U
H31B H 0.6397 1.2414 0.3766 0.102 Uiso 1 1 calc R U
H31C H 0.5262 1.2094 0.3442 0.102 Uiso 1 1 calc R U
C30 C 0.7635(16) 0.4098(11) 0.2634(11) 0.081(6) Uani 1 1 d . .
H30A H 0.8114 0.4045 0.2211 0.121 Uiso 1 1 calc R U
H30B H 0.7914 0.4520 0.2786 0.121 Uiso 1 1 calc R U
H30C H 0.7869 0.3595 0.2997 0.121 Uiso 1 1 calc R U
C29 C 0.4564(15) 1.1091(11) 0.0823(12) 0.087(7) Uani 1 1 d . .
H29A H 0.3763 1.1349 0.0515 0.131 Uiso 1 1 calc R U
H29B H 0.5023 1.0606 0.0706 0.131 Uiso 1 1 calc R U
H29C H 0.4268 1.0955 0.1303 0.131 Uiso 1 1 calc R U
C28 C -0.2227(15) 0.6027(12) 0.3978(8) 0.080(6) Uani 1 1 d . .
H28A H -0.3068 0.6359 0.3735 0.120 Uiso 1 1 calc R U
H28B H -0.2428 0.5531 0.4278 0.120 Uiso 1 1 calc R U
H28C H -0.1864 0.6311 0.4259 0.120 Uiso 1 1 calc R U
C27 C 1.3184(18) 1.2839(13) 0.1993(11) 0.096(7) Uani 1 1 d . .
H27A H 1.3476 1.3346 0.1919 0.144 Uiso 1 1 calc R U
H27B H 1.3274 1.2553 0.2486 0.144 Uiso 1 1 calc R U
H27C H 1.3761 1.2518 0.1727 0.144 Uiso 1 1 calc R U
C26 C 0.288(2) 0.6565(11) 0.4843(9) 0.080(6) Uani 1 1 d . .
H26A H 0.3295 0.6813 0.5137 0.119 Uiso 1 1 calc R U
H26B H 0.2002 0.6908 0.4650 0.119 Uiso 1 1 calc R U
H26C H 0.2718 0.6048 0.5119 0.119 Uiso 1 1 calc R U
C25 C 0.212(2) 0.2554(13) 0.4137(12) 0.098(6) Uani 1 1 d D U
H25A H 0.2088 0.2187 0.3852 0.118 Uiso 1 1 calc R U
H25B H 0.2957 0.2350 0.4432 0.118 Uiso 1 1 calc R U
C24 C 0.091(3) 0.258(2) 0.4579(16) 0.184(14) Uiso 1 1 d D .
H24A H 0.0901 0.2040 0.4876 0.276 Uiso 1 1 calc R U
H24B H 0.0941 0.2933 0.4867 0.276 Uiso 1 1 calc R U
H24C H 0.0073 0.2770 0.4288 0.276 Uiso 1 1 calc R U

loop_
_atom_site_aniso_label
_atom_site_aniso_U_11
_atom_site_aniso_U_22
_atom_site_aniso_U_33
_atom_site_aniso_U_23
_atom_site_aniso_U_13
_atom_site_aniso_U_12
U1 0.00911(16) 0.01626(19) 0.01461(18) -0.00928(15) 0.00101(13) -0.00346(13)
U2 0.00857(16) 0.0176(2) 0.0256(2) -0.01499(17) 0.00154(14) -0.00219(14)
U3 0.00795(16) 0.0201(2) 0.0240(2) -0.01495(17) 0.00190(14) -0.00360(14)
U4 0.00869(16) 0.0257(2) 0.01958(19) -0.01613(17) 0.00264(13) -0.00526(14)
U5 0.00888(16) 0.0349(2) 0.0226(2) -0.02175(19) 0.00336(14) -0.00565(15)
U6 0.00761(16) 0.0230(2) 0.01768(19) -0.01387(16) 0.00123(13) -0.00331(14)
U7 0.00939(17) 0.0368(2) 0.0240(2) -0.02309(19) 0.00464(14) -0.00701(15)
F1 0.013(3) 0.041(4) 0.025(3) -0.024(3) 0.002(2) -0.005(3)
F2 0.010(3) 0.049(4) 0.035(4) -0.032(3) 0.003(2) -0.003(3)
F3 0.011(3) 0.041(4) 0.035(4) -0.030(3) 0.002(2) -0.004(3)
F4 0.012(3) 0.035(4) 0.032(3) -0.024(3) 0.002(2) -0.008(2)
F5 0.014(3) 0.029(4) 0.057(4) -0.032(3) -0.002(3) -0.003(2)
F6 0.020(3) 0.039(4) 0.041(4) -0.028(3) 0.010(3) -0.009(3)
F7 0.014(3) 0.044(4) 0.038(4) -0.030(3) 0.009(3) -0.011(3)
F8 0.015(3) 0.042(4) 0.049(4) -0.035(4) 0.006(3) -0.011(3)
F9 0.011(3) 0.060(5) 0.045(4) -0.042(4) 0.003(3) -0.010(3)
F10 0.016(3) 0.079(6) 0.046(4) -0.052(4) 0.006(3) -0.015(3)
F11 0.014(3) 0.042(4) 0.066(5) -0.043(4) 0.005(3) -0.010(3)
F12 0.013(3) 0.033(4) 0.048(4) -0.030(3) 0.007(3) -0.003(3)
F13 0.009(3) 0.040(4) 0.027(3) -0.022(3) 0.005(2) -0.007(2)
F14 0.011(3) 0.027(3) 0.041(4) -0.025(3) 0.004(2) -0.005(2)
F15 0.016(3) 0.050(4) 0.027(3) -0.023(3) 0.006(2) -0.012(3)
F16 0.0346(18) 0.0381(18) 0.0352(18) -0.0127(10) -0.0002(10) -0.0073(10)
O1 0.025(4) 0.009(3) 0.014(3) 0.004(3) 0.003(3) -0.009(3)
O2 0.032(4) 0.041(5) 0.034(5) -0.019(4) 0.012(4) -0.016(4)
O3 0.033(4) 0.045(5) 0.027(4) -0.010(4) 0.001(3) -0.018(4)
O4 0.017(3) 0.019(4) 0.044(5) -0.013(4) -0.007(3) 0.004(3)
O5 0.027(2) 0.026(2) 0.025(2) -0.0031(17) 0.0009(17) -0.0057(17)
O6 0.020(4) 0.039(5) 0.026(4) -0.017(4) -0.001(3) 0.001(3)
O7 0.021(4) 0.032(5) 0.043(5) -0.015(4) 0.002(3) -0.013(3)
O8 0.027(4) 0.036(5) 0.036(5) -0.013(4) 0.006(3) -0.009(4)
O9 0.023(4) 0.041(5) 0.056(6) -0.029(5) -0.004(4) -0.005(4)
O10 0.022(4) 0.026(4) 0.032(4) -0.008(4) -0.013(3) 0.008(3)
O11 0.044(5) 0.047(6) 0.031(5) -0.021(4) 0.002(4) -0.012(4)
O12 0.022(4) 0.042(5) 0.030(4) -0.015(4) 0.004(3) -0.011(3)
O13 0.040(5) 0.044(5) 0.034(5) -0.015(4) 0.004(4) -0.011(4)
O14 0.026(4) 0.040(5) 0.034(5) -0.003(4) -0.009(3) 0.003(4)
OW1 0.014(3) 0.036(4) 0.026(4) -0.022(4) 0.006(3) -0.009(3)
OW2 0.014(4) 0.053(6) 0.058(6) -0.043(5) 0.014(3) -0.016(4)
OW3 0.022(4) 0.055(6) 0.047(5) -0.040(5) 0.004(4) -0.012(4)
N1 0.030(5) 0.023(5) 0.017(4) -0.004(4) -0.006(4) -0.003(4)
N2 0.044(6) 0.034(6) 0.032(6) -0.001(5) 0.002(5) -0.013(5)
C1 0.040(6) 0.028(6) 0.015(5) 0.007(5) -0.008(5) -0.003(5)
C2 0.031(6) 0.026(6) 0.027(6) -0.012(5) -0.004(5) 0.003(5)
C3 0.033(6) 0.037(7) 0.024(6) -0.010(6) -0.007(5) 0.003(5)
C4 0.038(6) 0.031(7) 0.026(6) -0.009(5) -0.001(5) -0.008(5)
C5 0.032(6) 0.040(8) 0.043(8) -0.011(7) 0.006(6) -0.010(6)
C6 0.053(8) 0.028(7) 0.030(7) 0.004(6) 0.005(6) -0.011(6)
C7 0.038(7) 0.033(7) 0.036(7) 0.012(6) -0.001(6) -0.013(6)
C8 0.047(8) 0.030(7) 0.052(9) 0.014(7) -0.004(7) -0.010(6)
C9 0.025(6) 0.027(6) 0.033(7) -0.006(5) 0.001(5) -0.001(5)
C10 0.047(7) 0.024(7) 0.040(7) -0.002(6) -0.005(6) -0.011(6)
C11 0.024(6) 0.063(10) 0.055(9) -0.012(8) 0.002(6) -0.012(6)
C12 0.044(7) 0.033(7) 0.048(8) -0.008(7) 0.011(6) -0.015(6)
C13 0.044(8) 0.055(9) 0.052(9) -0.025(8) -0.002(6) -0.020(7)
C14 0.058(9) 0.034(8) 0.044(8) -0.005(7) 0.007(7) 0.000(7)
C15 0.053(8) 0.052(9) 0.029(7) 0.007(7) 0.013(6) 0.002(7)
C16 0.048(8) 0.060(10) 0.035(8) 0.011(7) 0.012(6) -0.008(7)
C23 0.041(7) 0.054(9) 0.060(9) -0.030(8) 0.015(7) -0.017(7)
C22 0.068(9) 0.041(8) 0.025(7) -0.003(6) 0.012(6) -0.001(7)
C21 0.037(7) 0.048(9) 0.042(8) -0.003(7) -0.005(6) -0.015(6)
C20 0.068(10) 0.070(11) 0.032(7) -0.015(8) 0.004(7) -0.041(8)
C19 0.048(9) 0.075(12) 0.083(13) -0.034(11) 0.004(8) -0.022(8)
C18 0.083(12) 0.050(10) 0.072(12) -0.003(9) 0.038(10) -0.002(9)
C17 0.097(13) 0.040(9) 0.092(14) -0.011(10) -0.003(11) -0.039(9)
C32 0.071(10) 0.084(13) 0.067(11) -0.051(10) 0.043(9) -0.040(9)
C31 0.075(11) 0.069(11) 0.036(8) -0.003(8) 0.014(8) 0.020(9)
C30 0.053(10) 0.077(13) 0.129(18) -0.052(13) 0.031(11) -0.023(9)
C29 0.027(8) 0.101(16) 0.15(2) -0.054(15) -0.014(10) -0.010(9)
C28 0.034(8) 0.135(18) 0.044(9) -0.002(11) 0.005(7) 0.012(9)
C27 0.079(13) 0.135(19) 0.120(18) -0.085(16) 0.024(12) -0.064(13)
C26 0.121(16) 0.060(12) 0.058(11) -0.021(10) -0.001(11) -0.011(11)
C25 0.098(7) 0.098(7) 0.099(7) -0.027(2) 0.0021(10) -0.0202(16)

loop_
_atom_type_symbol
_atom_type_description
_atom_type_scat_dispersion_real
_atom_type_scat_dispersion_imag
_atom_type_scat_source
C C 0.0033 0.0016 'International Tables Vol C Tables 4.2.6.8 and 6.1.1.4'
N N 0.0061 0.0033 'International Tables Vol C Tables 4.2.6.8 and 6.1.1.4'
O O 0.0106 0.0060 'International Tables Vol C Tables 4.2.6.8 and 6.1.1.4'
F F 0.0171 0.0103 'International Tables Vol C Tables 4.2.6.8 and 6.1.1.4'
U U -9.6767 9.6646 'International Tables Vol C Tables 4.2.6.8 and 6.1.1.4'
H H 0.0000 0.0000 'International Tables Vol C Tables 4.2.6.8 and 6.1.1.4'

loop_
_geom_angle_atom_site_label_1
_geom_angle_atom_site_label_2
_geom_angle_atom_site_label_3
_geom_angle
_geom_angle_site_symmetry_1
_geom_angle_site_symmetry_3
O1 U1 O5 179.0(3) . .
O1 U1 F8 90.0(3) . .
O5 U1 F8 91.0(3) . .
O1 U1 F7 90.5(3) . .
O5 U1 F7 89.6(3) . .
F8 U1 F7 77.09(19) . .
O1 U1 F14 92.4(3) . .
O5 U1 F14 88.0(3) . .
F8 U1 F14 74.92(18) . .
F7 U1 F14 151.85(18) . .
O1 U1 F1 88.1(3) . .
O5 U1 F1 91.1(3) . .
F8 U1 F1 148.69(18) . .
F7 U1 F1 134.17(19) . .
F14 U1 F1 73.94(17) . .
O1 U1 F3 90.2(3) . .
O5 U1 F3 88.9(3) . .
F8 U1 F3 148.32(18) . .
F7 U1 F3 71.24(18) . .
F14 U1 F3 136.70(17) . .
F1 U1 F3 62.96(17) . .
O12 U2 O11 178.8(3) . .
O12 U2 F12 90.3(3) . .
O11 U2 F12 90.9(3) . .
O12 U2 F11 87.8(3) . .
O11 U2 F11 92.7(3) . .
F12 U2 F11 75.79(19) . .
O12 U2 F14 91.4(3) . .
O11 U2 F14 88.7(3) . .
F12 U2 F14 75.09(18) . .
F11 U2 F14 150.86(18) . .
O12 U2 F5 87.4(3) . 2_665
O11 U2 F5 91.5(3) . 2_665
F12 U2 F5 150.34(19) . 2_665
F11 U2 F5 133.59(19) . 2_665
F14 U2 F5 75.41(18) . 2_665
O12 U2 F5 89.7(3) . .
O11 U2 F5 89.4(3) . .
F12 U2 F5 147.47(19) . .
F11 U2 F5 71.71(19) . .
F14 U2 F5 137.43(18) . .
F5 U2 F5 62.1(2) 2_665 .
O6 U3 O14 179.4(3) . .
O6 U3 F12 88.9(3) . .
O14 U3 F12 90.6(3) . .
O6 U3 F8 90.9(3) . .
O14 U3 F8 88.8(3) . .
F12 U3 F8 73.00(19) . .
O6 U3 F6 87.8(3) . 1_455
O14 U3 F6 92.6(3) . 1_455
F12 U3 F6 147.2(2) . 1_455
F8 U3 F6 74.45(19) . 1_455
O6 U3 F11 87.9(3) . 2_565
O14 U3 F11 92.1(3) . 2_565
F12 U3 F11 76.38(19) . 2_565
F8 U3 F11 149.38(19) . 2_565
F6 U3 F11 136.0(2) 1_455 2_565
O6 U3 OW2 92.3(3) . .
O14 U3 OW2 88.3(3) . .
F12 U3 OW2 144.5(2) . .
F8 U3 OW2 142.4(2) . .
F6 U3 OW2 68.2(2) 1_455 .
F11 U3 OW2 68.2(2) 2_565 .
O8 U4 O7 178.2(3) . .
O8 U4 F6 91.7(3) . .
O7 U4 F6 89.0(3) . .
O8 U4 F4 92.1(3) . .
O7 U4 F4 89.7(3) . .
F6 U4 F4 75.07(19) . .
O8 U4 F10 90.5(3) . 1_455
O7 U4 F10 89.7(3) . 1_455
F6 U4 F10 148.2(2) . 1_455
F4 U4 F10 73.15(19) . 1_455
O8 U4 F3 89.7(3) . .
O7 U4 F3 88.7(3) . .
F6 U4 F3 136.6(2) . .
F4 U4 F3 148.23(18) . .
F10 U4 F3 75.11(18) 1_455 .
O8 U4 F1 91.9(3) . .
O7 U4 F1 86.8(3) . .
F6 U4 F1 73.54(19) . .
F4 U4 F1 148.46(18) . .
F10 U4 F1 138.08(18) 1_455 .
F3 U4 F1 63.06(17) . .
O9 U5 O3 178.8(3) . .
O9 U5 F9 92.1(3) . .
O3 U5 F9 89.1(3) . .
O9 U5 F16 89.5(3) . .
O3 U5 F16 90.6(3) . .
F9 U5 F16 74.9(2) . .
O9 U5 F13 90.0(3) . 2_776
O3 U5 F13 89.2(3) . 2_776
F9 U5 F13 142.16(18) . 2_776
F16 U5 F13 142.9(2) . 2_776
O9 U5 F13 88.5(3) . .
O3 U5 F13 91.9(3) . .
F9 U5 F13 76.00(19) . .
F16 U5 F13 150.7(2) . .
F13 U5 F13 66.3(2) 2_776 .
O9 U5 F2 90.2(3) . .
O3 U5 F2 88.8(3) . .
F9 U5 F2 140.63(19) . .
F16 U5 F2 65.8(2) . .
F13 U5 F2 77.10(17) 2_776 .
F13 U5 F2 143.36(17) . .
O10 U6 O4 178.9(3) . .
O10 U6 F4 91.5(3) . .
O4 U6 F4 88.5(3) . .
O10 U6 F7 88.1(3) . 1_655
O4 U6 F7 93.0(3) . 1_655
F4 U6 F7 78.51(19) . 1_655
O10 U6 F15 91.5(3) . 1_455
O4 U6 F15 87.5(3) . 1_455
F4 U6 F15 74.24(19) . 1_455
F7 U6 F15 152.73(19) 1_655 1_455
O10 U6 F9 87.4(3) . .
O4 U6 F9 92.0(3) . .
F4 U6 F9 146.22(19) . .
F7 U6 F9 135.12(19) 1_655 .
F15 U6 F9 72.04(19) 1_455 .
O10 U6 OW1 94.8(3) . .
O4 U6 OW1 85.8(3) . .
F4 U6 OW1 146.2(2) . .
F7 U6 OW1 68.6(2) 1_655 .
F15 U6 OW1 138.6(2) 1_455 .
F9 U6 OW1 67.4(2) . .
O13 U7 O2 179.0(3) . .
O13 U7 F15 90.6(3) . .
O2 U7 F15 89.6(3) . .
O13 U7 F10 90.1(3) . .
O2 U7 F10 90.9(3) . .
F15 U7 F10 79.3(2) . .
O13 U7 F16 90.7(3) . .
O2 U7 F16 89.6(3) . .
F15 U7 F16 152.5(2) . .
F10 U7 F16 73.2(2) . .
O13 U7 F2 90.5(3) . .
O2 U7 F2 88.8(3) . .
F15 U7 F2 142.26(18) . .
F10 U7 F2 138.42(19) . .
F16 U7 F2 65.2(2) . .
O13 U7 OW3 89.8(3) . .
O2 U7 OW3 89.4(3) . .
F15 U7 OW3 71.9(2) . .
F10 U7 OW3 151.2(2) . .
F16 U7 OW3 135.6(2) . .
F2 U7 OW3 70.3(2) . .
U1 F1 U4 116.5(2) . .
U5 F2 U7 112.2(2) . .
U4 F3 U1 116.2(2) . .
U6 F4 U4 153.7(3) . .
U2 F5 U2 117.9(2) 2_665 .
U4 F6 U3 160.8(3) . 1_655
U6 F7 U1 161.5(3) 1_455 .
U1 F8 U3 157.6(3) . .
U5 F9 U6 158.2(3) . .
U7 F10 U4 161.8(3) . 1_655
U2 F11 U3 163.7(3) . 2_565
U2 F12 U3 153.9(3) . .
U5 F13 U5 113.7(2) 2_776 .
U2 F14 U1 153.4(3) . .
U7 F15 U6 151.6(3) . 1_655
U5 F16 U7 116.6(3) . .
C2 N1 C4 110.8(8) . .
C2 N1 C1 107.0(8) . .
C4 N1 C1 111.2(8) . .
C2 N1 C3 111.5(8) . .
C4 N1 C3 106.5(9) . .
C1 N1 C3 109.9(8) . .
C8 N2 C6 111.5(10) . .
C8 N2 C5 107.7(10) . .
C6 N2 C5 110.5(9) . .
C8 N2 C7 110.0(10) . .
C6 N2 C7 106.3(9) . .
C5 N2 C7 110.8(10) . .
C22 C1 N1 116.6(9) . .
N1 C2 C9 116.3(9) . .
C10 C3 N1 115.8(10) . .
N1 C4 C13 115.7(10) . .
C12 C5 N2 116.5(11) . .
C14 C6 N2 116.8(11) . .
C16 C7 N2 114.0(10) . .
N2 C8 C17 115.6(12) . .
C2 C9 C23 109.8(10) . .
C3 C10 C11 111.7(11) . .
C29 C11 C10 113.6(13) . .
C5 C12 C19 112.1(12) . .
C4 C13 C20 109.5(12) . .
C6 C14 C18 110.3(12) . .
C31 C15 C22 115.4(12) . .
C7 C16 C21 110.0(11) . .
C32 C23 C9 112.2(13) . .
C1 C22 C15 110.1(11) . .
C16 C21 C28 110.6(11) . .
C27 C20 C13 110.7(14) . .
C26 C19 C12 116.8(13) . .
C30 C18 C14 111.3(15) . .
C8 C17 C25 112.8(15) . .
C24 C25 C17 111(2) . .

loop_
_geom_bond_atom_site_label_1
_geom_bond_atom_site_label_2
_geom_bond_distance
_geom_bond_site_symmetry_2
U1 O1 1.755(6) .
U1 O5 1.778(8) .
U1 F8 2.256(5) .
U1 F7 2.326(5) .
U1 F14 2.335(5) .
U1 F1 2.358(5) .
U1 F3 2.382(5) .
U2 O12 1.763(8) .
U2 O11 1.765(9) .
U2 F12 2.274(5) .
U2 F11 2.301(5) .
U2 F14 2.335(5) .
U2 F5 2.344(5) 2_665
U2 F5 2.378(5) .
U3 O6 1.776(8) .
U3 O14 1.776(8) .
U3 F12 2.297(5) .
U3 F8 2.317(5) .
U3 F6 2.320(5) 1_455
U3 F11 2.328(5) 2_565
U3 OW2 2.449(7) .
U4 O8 1.769(8) .
U4 O7 1.777(8) .
U4 F6 2.277(5) .
U4 F4 2.304(5) .
U4 F10 2.327(5) 1_455
U4 F3 2.359(5) .
U4 F1 2.374(5) .
U5 O9 1.765(9) .
U5 O3 1.774(9) .
U5 F9 2.277(5) .
U5 F16 2.309(6) .
U5 F13 2.340(5) 2_776
U5 F13 2.345(5) .
U5 F2 2.380(5) .
U6 O10 1.773(7) .
U6 O4 1.775(7) .
U6 F4 2.277(5) .
U6 F7 2.312(5) 1_655
U6 F15 2.330(5) 1_455
U6 F9 2.371(5) .
U6 OW1 2.456(6) .
U7 O13 1.756(9) .
U7 O2 1.765(9) .
U7 F15 2.267(5) .
U7 F10 2.276(5) .
U7 F16 2.341(6) .
U7 F2 2.388(5) .
U7 OW3 2.471(7) .
F5 U2 2.344(5) 2_665
F6 U3 2.320(5) 1_655
F7 U6 2.312(5) 1_455
F10 U4 2.327(5) 1_655
F11 U3 2.328(5) 2_565
F13 U5 2.340(5) 2_776
F15 U6 2.330(5) 1_655
N1 C2 1.509(13) .
N1 C4 1.520(14) .
N1 C1 1.521(13) .
N1 C3 1.529(13) .
N2 C8 1.489(15) .
N2 C6 1.521(15) .
N2 C5 1.522(15) .
N2 C7 1.535(15) .
C1 C22 1.504(16) .
C2 C9 1.511(15) .
C3 C10 1.500(16) .
C4 C13 1.533(16) .
C5 C12 1.491(17) .
C6 C14 1.506(18) .
C7 C16 1.520(17) .
C8 C17 1.515(19) .
C9 C23 1.533(16) .
C10 C11 1.507(17) .
C11 C29 1.50(2) .
C12 C19 1.519(18) .
C13 C20 1.540(18) .
C14 C18 1.535(19) .
C15 C31 1.475(18) .
C15 C22 1.525(17) .
C16 C21 1.521(18) .
C23 C32 1.530(19) .
C21 C28 1.538(18) .
C20 C27 1.49(2) .
C19 C26 1.49(2) .
C18 C30 1.49(2) .
C17 C25 1.52(2) .
C25 C24 1.443(18) .
